data_2224430
loop_
_publ_author_name
'Wang, Zhi-Qiang'
'Li, Hong-Mei'
'Sun, Xiao-Juan'
'Cen, Fei-Fei'
'Ji, Bao-Ming'

_publ_section_title
;
 1-Bromo-3,5-diphenylbenzene
;
_journal_coeditor_code SI2218
_journal_issue 12
_journal_name_full 'Acta Crystallographica Section E'
_journal_page_first o3082
_journal_paper_doi 10.1107/S1600536809045061
_journal_volume 65
_journal_year 2009
_chemical_formula_iupac 'C18 H13 Br'
_chemical_formula_moiety 'C18 H13 Br'
_chemical_formula_sum 'C18 H13 Br'
_chemical_formula_weight 309.19
_chemical_name_systematic
;
1-Bromo-3,5-diphenylbenzene
;
_space_group_IT_number 4
_symmetry_cell_setting monoclinic
_symmetry_space_group_name_Hall 'P 2yb'
_symmetry_space_group_name_H-M 'P 1 21 1'
_atom_sites_solution_hydrogens geom
_atom_sites_solution_primary direct
_atom_sites_solution_secondary difmap
_audit_creation_method SHELXL-97
_cell_angle_alpha 90.00
_cell_angle_beta 107.4410(10)
_cell_angle_gamma 90.00
_cell_formula_units_Z 4
_cell_length_a 11.0782(12)
_cell_length_b 7.7495(8)
_cell_length_c 16.7782(17)
_cell_measurement_reflns_used 3281
_cell_measurement_temperature 294(2)
_cell_measurement_theta_max 24.83
_cell_measurement_theta_min 2.69
_cell_volume 1374.2(2)
_computing_cell_refinement 'SAINT (Bruker, 2004)'
_computing_data_collection 'SMART (Bruker, 2004)'
_computing_data_reduction 'SAINT (Bruker, 2004)'
_computing_molecular_graphics 'SHELXTL (Sheldrick, 2008)'
_computing_publication_material 'SHELXL97 (Sheldrick, 2008) and PLATON (Spek, 2009)'
_computing_structure_refinement 'SHELXL97 (Sheldrick, 2008)'
_computing_structure_solution 'SHELXS97 (Sheldrick, 2008)'
_diffrn_ambient_temperature 294(2)
_diffrn_measured_fraction_theta_full 0.961
_diffrn_measured_fraction_theta_max 0.961
_diffrn_measurement_device_type 'Bruker SMART APEX CCD area-detector'
_diffrn_measurement_method '\f and \w'
_diffrn_radiation_monochromator graphite
_diffrn_radiation_source 'fine-focus sealed tube'
_diffrn_radiation_type MoK\a
_diffrn_radiation_wavelength 0.71073
_diffrn_reflns_av_R_equivalents 0.0144
_diffrn_reflns_av_sigmaI/netI 0.0276
_diffrn_reflns_limit_h_max 13
_diffrn_reflns_limit_h_min -13
_diffrn_reflns_limit_k_max 8
_diffrn_reflns_limit_k_min -9
_diffrn_reflns_limit_l_max 19
_diffrn_reflns_limit_l_min -20
_diffrn_reflns_number 7808
_diffrn_reflns_theta_full 25.50
_diffrn_reflns_theta_max 25.50
_diffrn_reflns_theta_min 2.69
_exptl_absorpt_coefficient_mu 2.973
_exptl_absorpt_correction_T_max 0.7757
_exptl_absorpt_correction_T_min 0.3753
_exptl_absorpt_correction_type multi-scan
_exptl_absorpt_process_details '(SADABS; Sheldrick, 1996)'
_exptl_crystal_colour colourless
_exptl_crystal_density_diffrn 1.494
_exptl_crystal_density_method 'not measured'
_exptl_crystal_description block
_exptl_crystal_F_000 624
_exptl_crystal_size_max 0.41
_exptl_crystal_size_mid 0.13
_exptl_crystal_size_min 0.09
_refine_diff_density_max 0.226
_refine_diff_density_min -0.305
_refine_ls_abs_structure_details 'Flack (1983), 2006 Friedel pairs'
_refine_ls_abs_structure_Flack 0.007(7)
_refine_ls_extinction_method none
_refine_ls_goodness_of_fit_ref 1.001
_refine_ls_hydrogen_treatment constr
_refine_ls_matrix_type full
_refine_ls_number_parameters 343
_refine_ls_number_reflns 4775
_refine_ls_number_restraints 1
_refine_ls_restrained_S_all 1.001
_refine_ls_R_factor_all 0.0389
_refine_ls_R_factor_gt 0.0300
_refine_ls_shift/su_max 0.000
_refine_ls_shift/su_mean 0.000
_refine_ls_structure_factor_coef Fsqd
_refine_ls_weighting_details 'w=1/[\s^2^(Fo^2^)+(0.0488P)^2^] where P=(Fo^2^+2Fc^2^)/3'
_refine_ls_weighting_scheme calc
_refine_ls_wR_factor_gt 0.0712
_refine_ls_wR_factor_ref 0.0757
_reflns_number_gt 4138
_reflns_number_total 4775
_reflns_threshold_expression I>2\s(I)
_cod_data_source_file si2218.cif
_cod_data_source_block I
_cod_depositor_comments
;
The following automatic conversions were performed:
'_symmetry_cell_setting' value 'Monoclinic' changed to 'monoclinic'
according to '/home/saulius/struct/CIF-dictionaries/cif_core.dic'
dictionary named 'cif_core.dic' version 2.4.1 from 2010-06-29.

Automatic conversion script
Id: cif_fix_enum 1527 2010-12-29 10:47:43Z saulius 

The following automatic conversions were performed:

'_symmetry_cell_setting' value 'Monoclinic' changed to 'monoclinic'
according to /home/saulius/struct/CIF-dictionaries/cif_core.dic
dictionary named 'cif_core.dic' version 2.4.1 from 2010-06-29.

Automatic conversion script
Id: cif_fix_values 1715 2011-07-08 13:25:40Z adriana 
;
_cod_original_sg_symbol_H-M 'P 21'
_cod_database_code 2224430
_cod_database_fobs_code 2224430

loop_
_symmetry_equiv_pos_as_xyz
'x, y, z'
'-x, y+1/2, -z'

loop_
_atom_site_type_symbol
_atom_site_label
_atom_site_fract_x
_atom_site_fract_y
_atom_site_fract_z
_atom_site_U_iso_or_equiv
_atom_site_adp_type
_atom_site_calc_flag
_atom_site_refinement_flags
_atom_site_occupancy
_atom_site_disorder_assembly
_atom_site_disorder_group
Br Br1 0.21282(3) 0.79871(5) 0.29748(2) 0.05470(12) Uani d . 1 . .
Br Br2 -0.04494(4) 0.42942(6) 0.31148(2) 0.06496(14) Uani d . 1 . .
C C1 0.4329(3) 0.2381(4) 0.3577(2) 0.0400(8) Uani d . 1 . .
C C2 0.4454(3) 0.1460(5) 0.4312(2) 0.0484(9) Uani d . 1 . .
H H2 0.3732 0.1084 0.4434 0.058 Uiso calc R 1 . .
C C3 0.5632(4) 0.1100(5) 0.4859(2) 0.0594(11) Uani d . 1 . .
H H3 0.5697 0.0484 0.5346 0.071 Uiso calc R 1 . .
C C4 0.6707(4) 0.1645(6) 0.4690(3) 0.0624(11) Uani d . 1 . .
H H4 0.7498 0.1392 0.5060 0.075 Uiso calc R 1 . .
C C5 0.6613(4) 0.2561(5) 0.3976(2) 0.0587(11) Uani d . 1 . .
H H5 0.7342 0.2928 0.3860 0.070 Uiso calc R 1 . .
C C6 0.5430(3) 0.2944(6) 0.3424(2) 0.0498(8) Uani d . 1 . .
H H6 0.5375 0.3587 0.2947 0.060 Uiso calc R 1 . .
C C7 0.3069(3) 0.2758(5) 0.29839(19) 0.0396(7) Uani d . 1 . .
C C8 0.2064(3) 0.3218(5) 0.3282(2) 0.0430(8) Uani d . 1 . .
H H8 0.2173 0.3294 0.3852 0.052 Uiso calc R 1 . .
C C9 0.0902(3) 0.3555(4) 0.2707(2) 0.0427(9) Uani d . 1 . .
C C10 0.0688(3) 0.3457(4) 0.1861(2) 0.0407(8) Uani d . 1 . .
H H10 -0.0110 0.3693 0.1496 0.049 Uiso calc R 1 . .
C C11 0.1686(3) 0.2998(5) 0.15494(18) 0.0350(6) Uani d . 1 . .
C C12 0.2857(3) 0.2664(4) 0.21181(19) 0.0387(8) Uani d . 1 . .
H H12 0.3527 0.2366 0.1919 0.046 Uiso calc R 1 . .
C C13 0.1478(3) 0.2884(5) 0.06339(18) 0.0354(7) Uani d . 1 . .
C C14 0.2206(3) 0.1799(4) 0.0303(2) 0.0389(7) Uani d . 1 . .
H H14 0.2843 0.1142 0.0661 0.047 Uiso calc R 1 . .
C C15 0.1998(3) 0.1679(5) -0.0555(2) 0.0443(8) Uani d . 1 . .
H H15 0.2501 0.0958 -0.0765 0.053 Uiso calc R 1 . .
C C16 0.1048(3) 0.2626(5) -0.1094(2) 0.0443(9) Uani d . 1 . .
H H16 0.0896 0.2526 -0.1668 0.053 Uiso calc R 1 . .
C C17 0.0325(3) 0.3720(5) -0.0781(2) 0.0451(9) Uani d . 1 . .
H H17 -0.0309 0.4375 -0.1143 0.054 Uiso calc R 1 . .
C C18 0.0537(3) 0.3850(4) 0.0076(2) 0.0420(8) Uani d . 1 . .
H H18 0.0041 0.4595 0.0281 0.050 Uiso calc R 1 . .
C C19 0.3980(3) 0.7771(4) 0.03861(19) 0.0349(7) Uani d . 1 . .
C C20 0.4802(3) 0.8546(4) 0.0009(2) 0.0390(8) Uani d . 1 . .
H H20 0.5522 0.9104 0.0338 0.047 Uiso calc R 1 . .
C C21 0.4564(3) 0.8499(4) -0.0852(2) 0.0442(9) Uani d . 1 . .
H H21 0.5125 0.9019 -0.1094 0.053 Uiso calc R 1 . .
C C22 0.3502(3) 0.7685(5) -0.1344(2) 0.0452(8) Uani d . 1 . .
H H22 0.3344 0.7654 -0.1920 0.054 Uiso calc R 1 . .
C C23 0.2669(3) 0.6914(4) -0.0988(2) 0.0431(8) Uani d . 1 . .
H H23 0.1948 0.6369 -0.1324 0.052 Uiso calc R 1 . .
C C24 0.2907(3) 0.6950(4) -0.0130(2) 0.0399(8) Uani d . 1 . .
H H24 0.2344 0.6420 0.0107 0.048 Uiso calc R 1 . .
C C25 0.4238(3) 0.7824(4) 0.13106(18) 0.0364(7) Uani d . 1 . .
C C26 0.3245(3) 0.7809(5) 0.16629(19) 0.0390(7) Uani d . 1 . .
H H26 0.2412 0.7743 0.1321 0.047 Uiso calc R 1 . .
C C27 0.3501(3) 0.7894(5) 0.25135(19) 0.0408(7) Uani d . 1 . .
C C28 0.4727(3) 0.7964(5) 0.30482(18) 0.0427(7) Uani d . 1 . .
H H28 0.4875 0.8016 0.3623 0.051 Uiso calc R 1 . .
C C29 0.5735(3) 0.7955(5) 0.27097(18) 0.0383(7) Uani d . 1 . .
C C30 0.5467(3) 0.7882(5) 0.18430(18) 0.0383(7) Uani d . 1 . .
H H30 0.6135 0.7871 0.1614 0.046 Uiso calc R 1 . .
C C31 0.7054(3) 0.8081(5) 0.32689(19) 0.0407(7) Uani d . 1 . .
C C32 0.7968(3) 0.9055(5) 0.3053(2) 0.0488(9) Uani d . 1 . .
H H32 0.7755 0.9609 0.2538 0.059 Uiso calc R 1 . .
C C33 0.9172(3) 0.9211(6) 0.3584(3) 0.0634(11) Uani d . 1 . .
H H33 0.9761 0.9888 0.3433 0.076 Uiso calc R 1 . .
C C34 0.9512(4) 0.8367(6) 0.4342(3) 0.0693(13) Uani d . 1 . .
H H34 1.0332 0.8467 0.4701 0.083 Uiso calc R 1 . .
C C35 0.8638(4) 0.7381(6) 0.4565(3) 0.0625(11) Uani d . 1 . .
H H35 0.8865 0.6809 0.5075 0.075 Uiso calc R 1 . .
C C36 0.7424(4) 0.7236(5) 0.4036(2) 0.0515(9) Uani d . 1 . .
H H36 0.6841 0.6561 0.4194 0.062 Uiso calc R 1 . .

loop_
_atom_site_aniso_label
_atom_site_aniso_U_11
_atom_site_aniso_U_22
_atom_site_aniso_U_33
_atom_site_aniso_U_12
_atom_site_aniso_U_13
_atom_site_aniso_U_23
Br1 0.0503(2) 0.0711(3) 0.0487(2) -0.0041(2) 0.02380(16) -0.0006(2)
Br2 0.0576(2) 0.0860(3) 0.0622(3) 0.0117(2) 0.0346(2) -0.0023(2)
C1 0.0496(19) 0.0374(18) 0.0336(18) 0.0041(14) 0.0131(16) -0.0058(13)
C2 0.057(2) 0.050(2) 0.039(2) 0.0019(18) 0.0156(18) -0.0019(16)
C3 0.076(3) 0.056(3) 0.039(2) 0.011(2) 0.007(2) -0.0004(18)
C4 0.054(2) 0.071(3) 0.052(2) 0.007(2) 0.001(2) -0.010(2)
C5 0.046(2) 0.071(3) 0.055(2) 0.0002(19) 0.0093(19) -0.008(2)
C6 0.053(2) 0.053(2) 0.0430(19) 0.001(2) 0.0147(16) -0.003(2)
C7 0.0467(18) 0.035(2) 0.0392(17) -0.0043(16) 0.0157(15) -0.0042(15)
C8 0.0509(19) 0.044(2) 0.0390(17) -0.0037(17) 0.0204(16) -0.0053(16)
C9 0.046(2) 0.043(2) 0.048(2) 0.0015(14) 0.0255(17) -0.0040(15)
C10 0.0348(16) 0.042(2) 0.046(2) -0.0021(13) 0.0127(15) -0.0006(14)
C11 0.0390(16) 0.0285(15) 0.0383(16) 0.0006(16) 0.0130(13) -0.0014(15)
C12 0.0390(17) 0.040(2) 0.0390(18) 0.0007(14) 0.0152(15) -0.0003(15)
C13 0.0344(15) 0.0317(16) 0.0408(17) -0.0086(15) 0.0120(13) -0.0023(16)
C14 0.0376(17) 0.0400(19) 0.0378(18) 0.0032(14) 0.0093(15) -0.0008(15)
C15 0.0437(19) 0.047(2) 0.045(2) -0.0006(17) 0.0181(17) -0.0066(17)
C16 0.0475(19) 0.051(2) 0.0343(18) -0.0076(16) 0.0120(15) 0.0008(16)
C17 0.0415(19) 0.050(2) 0.039(2) -0.0005(15) 0.0043(16) 0.0077(15)
C18 0.0348(17) 0.046(2) 0.044(2) 0.0011(15) 0.0105(16) -0.0012(16)
C19 0.0345(15) 0.0327(18) 0.0365(16) 0.0045(14) 0.0090(13) -0.0003(15)
C20 0.0361(17) 0.0402(19) 0.0397(19) -0.0039(13) 0.0101(15) -0.0033(14)
C21 0.049(2) 0.045(2) 0.042(2) 0.0008(15) 0.0178(17) -0.0013(15)
C22 0.0492(19) 0.051(2) 0.0331(17) 0.0039(17) 0.0098(15) -0.0032(16)
C23 0.0400(18) 0.047(2) 0.0370(19) -0.0033(16) 0.0034(15) -0.0100(16)
C24 0.0369(17) 0.041(2) 0.0422(19) -0.0048(14) 0.0129(15) -0.0010(15)
C25 0.0424(16) 0.0324(18) 0.0341(16) 0.0006(15) 0.0108(13) -0.0039(15)
C26 0.0380(16) 0.0408(19) 0.0377(17) -0.0023(15) 0.0109(13) -0.0021(16)
C27 0.0452(18) 0.0381(18) 0.0427(18) -0.0019(17) 0.0185(15) 0.0014(17)
C28 0.0517(19) 0.0433(18) 0.0331(17) 0.0034(19) 0.0129(15) 0.0026(18)
C29 0.0411(16) 0.0335(16) 0.0376(16) 0.0008(16) 0.0079(13) -0.0056(16)
C30 0.0373(17) 0.0397(18) 0.0393(17) 0.0037(16) 0.0138(14) 0.0002(18)
C31 0.0447(18) 0.0406(19) 0.0341(17) 0.0114(19) 0.0078(14) -0.0039(18)
C32 0.0439(19) 0.051(2) 0.048(2) 0.0030(18) 0.0086(17) 0.0031(18)
C33 0.044(2) 0.066(3) 0.074(3) -0.002(2) 0.008(2) -0.012(3)
C34 0.049(2) 0.075(3) 0.065(3) 0.016(2) -0.012(2) -0.022(2)
C35 0.068(3) 0.067(3) 0.044(2) 0.017(2) 0.003(2) -0.0024(19)
C36 0.055(2) 0.054(2) 0.039(2) 0.0107(18) 0.0048(18) -0.0012(17)

loop_
_atom_type_symbol
_atom_type_description
_atom_type_scat_dispersion_real
_atom_type_scat_dispersion_imag
_atom_type_scat_source
C C 0.0033 0.0016 'International Tables Vol C Tables 4.2.6.8 and 6.1.1.4'
H H 0.0000 0.0000 'International Tables Vol C Tables 4.2.6.8 and 6.1.1.4'
Br Br -0.2901 2.4595 'International Tables Vol C Tables 4.2.6.8 and 6.1.1.4'

loop_
_geom_angle_atom_site_label_1
_geom_angle_atom_site_label_2
_geom_angle_atom_site_label_3
_geom_angle_site_symmetry_1
_geom_angle_site_symmetry_3
_geom_angle
_geom_angle_publ_flag
C6 C1 C2 . . 117.6(3) ?
C6 C1 C7 . . 121.2(3) ?
C2 C1 C7 . . 121.2(3) ?
C3 C2 C1 . . 121.0(4) ?
C3 C2 H2 . . 119.5 ?
C1 C2 H2 . . 119.5 ?
C4 C3 C2 . . 120.4(4) ?
C4 C3 H3 . . 119.8 ?
C2 C3 H3 . . 119.8 ?
C5 C4 C3 . . 119.8(4) ?
C5 C4 H4 . . 120.1 ?
C3 C4 H4 . . 120.1 ?
C4 C5 C6 . . 120.1(4) ?
C4 C5 H5 . . 119.9 ?
C6 C5 H5 . . 119.9 ?
C1 C6 C5 . . 121.0(4) ?
C1 C6 H6 . . 119.5 ?
C5 C6 H6 . . 119.5 ?
C12 C7 C8 . . 118.7(3) ?
C12 C7 C1 . . 121.1(3) ?
C8 C7 C1 . . 120.2(3) ?
C9 C8 C7 . . 118.3(3) ?
C9 C8 H8 . . 120.8 ?
C7 C8 H8 . . 120.8 ?
C10 C9 C8 . . 123.2(3) ?
C10 C9 Br2 . . 118.5(3) ?
C8 C9 Br2 . . 118.2(2) ?
C9 C10 C11 . . 119.3(3) ?
C9 C10 H10 . . 120.3 ?
C11 C10 H10 . . 120.3 ?
C12 C11 C10 . . 118.1(3) ?
C12 C11 C13 . . 121.6(3) ?
C10 C11 C13 . . 120.3(3) ?
C11 C12 C7 . . 122.4(3) ?
C11 C12 H12 . . 118.8 ?
C7 C12 H12 . . 118.8 ?
C14 C13 C18 . . 117.6(3) ?
C14 C13 C11 . . 121.3(3) ?
C18 C13 C11 . . 121.1(3) ?
C13 C14 C15 . . 121.1(3) ?
C13 C14 H14 . . 119.4 ?
C15 C14 H14 . . 119.4 ?
C16 C15 C14 . . 120.1(3) ?
C16 C15 H15 . . 119.9 ?
C14 C15 H15 . . 119.9 ?
C17 C16 C15 . . 119.7(3) ?
C17 C16 H16 . . 120.1 ?
C15 C16 H16 . . 120.1 ?
C16 C17 C18 . . 120.2(3) ?
C16 C17 H17 . . 119.9 ?
C18 C17 H17 . . 119.9 ?
C17 C18 C13 . . 121.1(3) ?
C17 C18 H18 . . 119.4 ?
C13 C18 H18 . . 119.4 ?
C20 C19 C24 . . 117.8(3) ?
C20 C19 C25 . . 120.9(3) ?
C24 C19 C25 . . 121.3(3) ?
C21 C20 C19 . . 121.1(3) ?
C21 C20 H20 . . 119.5 ?
C19 C20 H20 . . 119.5 ?
C22 C21 C20 . . 119.9(3) ?
C22 C21 H21 . . 120.0 ?
C20 C21 H21 . . 120.0 ?
C21 C22 C23 . . 120.3(3) ?
C21 C22 H22 . . 119.9 ?
C23 C22 H22 . . 119.9 ?
C22 C23 C24 . . 119.9(3) ?
C22 C23 H23 . . 120.0 ?
C24 C23 H23 . . 120.0 ?
C23 C24 C19 . . 121.0(3) ?
C23 C24 H24 . . 119.5 ?
C19 C24 H24 . . 119.5 ?
C30 C25 C26 . . 118.3(3) ?
C30 C25 C19 . . 121.0(3) ?
C26 C25 C19 . . 120.7(3) ?
C27 C26 C25 . . 119.8(3) ?
C27 C26 H26 . . 120.1 ?
C25 C26 H26 . . 120.1 ?
C26 C27 C28 . . 122.2(3) ?
C26 C27 Br1 . . 118.9(2) ?
C28 C27 Br1 . . 118.8(2) ?
C27 C28 C29 . . 119.0(3) ?
C27 C28 H28 . . 120.5 ?
C29 C28 H28 . . 120.5 ?
C30 C29 C28 . . 118.5(3) ?
C30 C29 C31 . . 121.5(3) ?
C28 C29 C31 . . 119.9(3) ?
C25 C30 C29 . . 122.2(3) ?
C25 C30 H30 . . 118.9 ?
C29 C30 H30 . . 118.9 ?
C32 C31 C36 . . 117.3(3) ?
C32 C31 C29 . . 121.7(3) ?
C36 C31 C29 . . 121.0(3) ?
C33 C32 C31 . . 121.4(4) ?
C33 C32 H32 . . 119.3 ?
C31 C32 H32 . . 119.3 ?
C32 C33 C34 . . 120.1(4) ?
C32 C33 H33 . . 119.9 ?
C34 C33 H33 . . 119.9 ?
C35 C34 C33 . . 119.7(4) ?
C35 C34 H34 . . 120.2 ?
C33 C34 H34 . . 120.2 ?
C34 C35 C36 . . 120.3(4) ?
C34 C35 H35 . . 119.9 ?
C36 C35 H35 . . 119.9 ?
C35 C36 C31 . . 121.2(4) ?
C35 C36 H36 . . 119.4 ?
C31 C36 H36 . . 119.4 ?

loop_
_geom_bond_atom_site_label_1
_geom_bond_atom_site_label_2
_geom_bond_site_symmetry_2
_geom_bond_distance
_geom_bond_publ_flag
Br1 C27 . 1.903(3) ?
Br2 C9 . 1.911(3) ?
C1 C6 . 1.389(5) ?
C1 C2 . 1.395(5) ?
C1 C7 . 1.480(5) ?
C2 C3 . 1.381(5) ?
C2 H2 . 0.9300 ?
C3 C4 . 1.371(6) ?
C3 H3 . 0.9300 ?
C4 C5 . 1.370(6) ?
C4 H4 . 0.9300 ?
C5 C6 . 1.391(5) ?
C5 H5 . 0.9300 ?
C6 H6 . 0.9300 ?
C7 C12 . 1.402(4) ?
C7 C8 . 1.396(4) ?
C8 C9 . 1.382(5) ?
C8 H8 . 0.9300 ?
C9 C10 . 1.370(5) ?
C10 C11 . 1.403(4) ?
C10 H10 . 0.9300 ?
C11 C12 . 1.385(4) ?
C11 C13 . 1.486(4) ?
C12 H12 . 0.9300 ?
C13 C14 . 1.391(4) ?
C13 C18 . 1.392(5) ?
C14 C15 . 1.391(5) ?
C14 H14 . 0.9300 ?
C15 C16 . 1.376(5) ?
C15 H15 . 0.9300 ?
C16 C17 . 1.375(5) ?
C16 H16 . 0.9300 ?
C17 C18 . 1.389(5) ?
C17 H17 . 0.9300 ?
C18 H18 . 0.9300 ?
C19 C20 . 1.391(4) ?
C19 C24 . 1.397(5) ?
C19 C25 . 1.491(4) ?
C20 C21 . 1.388(5) ?
C20 H20 . 0.9300 ?
C21 C22 . 1.372(5) ?
C21 H21 . 0.9300 ?
C22 C23 . 1.377(5) ?
C22 H22 . 0.9300 ?
C23 C24 . 1.385(5) ?
C23 H23 . 0.9300 ?
C24 H24 . 0.9300 ?
C25 C30 . 1.387(4) ?
C25 C26 . 1.396(4) ?
C26 C27 . 1.371(4) ?
C26 H26 . 0.9300 ?
C27 C28 . 1.386(4) ?
C28 C29 . 1.397(4) ?
C28 H28 . 0.9300 ?
C29 C30 . 1.395(4) ?
C29 C31 . 1.484(4) ?
C30 H30 . 0.9300 ?
C31 C32 . 1.394(5) ?
C31 C36 . 1.392(5) ?
C32 C33 . 1.370(5) ?
C32 H32 . 0.9300 ?
C33 C34 . 1.378(6) ?
C33 H33 . 0.9300 ?
C34 C35 . 1.371(6) ?
C34 H34 . 0.9300 ?
C35 C36 . 1.375(5) ?
C35 H35 . 0.9300 ?
C36 H36 . 0.9300 ?

loop_
_geom_hbond_atom_site_label_D
_geom_hbond_atom_site_label_H
_geom_hbond_atom_site_label_A
_geom_hbond_site_symmetry_A
_geom_hbond_distance_DH
_geom_hbond_distance_HA
_geom_hbond_distance_DA
_geom_hbond_angle_DHA
C15 H15 Cg1 1_545 0.93 2.82 3.601(4) 142
C18 H18 Cg6 2_555 0.93 2.84 3.682(4) 152
C20 H20 Cg1 2_655 0.93 2.92 3.603(4) 132

loop_
_geom_torsion_atom_site_label_1
_geom_torsion_atom_site_label_2
_geom_torsion_atom_site_label_3
_geom_torsion_atom_site_label_4
_geom_torsion_site_symmetry_1
_geom_torsion_site_symmetry_2
_geom_torsion_site_symmetry_3
_geom_torsion_site_symmetry_4
_geom_torsion
_geom_torsion_publ_flag
C6 C1 C2 C3 . . . . -1.1(5) ?
C7 C1 C2 C3 . . . . 179.5(3) ?
C1 C2 C3 C4 . . . . 0.0(6) ?
C2 C3 C4 C5 . . . . 0.4(6) ?
C3 C4 C5 C6 . . . . 0.2(6) ?
C2 C1 C6 C5 . . . . 1.7(5) ?
C7 C1 C6 C5 . . . . -178.9(4) ?
C4 C5 C6 C1 . . . . -1.3(6) ?
C6 C1 C7 C12 . . . . 40.4(5) ?
C2 C1 C7 C12 . . . . -140.2(3) ?
C6 C1 C7 C8 . . . . -139.7(4) ?
C2 C1 C7 C8 . . . . 39.8(5) ?
C12 C7 C8 C9 . . . . 0.1(5) ?
C1 C7 C8 C9 . . . . -179.8(3) ?
C7 C8 C9 C10 . . . . 0.2(5) ?
C7 C8 C9 Br2 . . . . -176.9(3) ?
C8 C9 C10 C11 . . . . -0.2(5) ?
Br2 C9 C10 C11 . . . . 176.9(2) ?
C9 C10 C11 C12 . . . . -0.1(5) ?
C9 C10 C11 C13 . . . . -179.9(3) ?
C10 C11 C12 C7 . . . . 0.5(5) ?
C13 C11 C12 C7 . . . . -179.7(3) ?
C8 C7 C12 C11 . . . . -0.4(5) ?
C1 C7 C12 C11 . . . . 179.5(3) ?
C12 C11 C13 C14 . . . . 27.4(5) ?
C10 C11 C13 C14 . . . . -152.8(3) ?
C12 C11 C13 C18 . . . . -153.2(3) ?
C10 C11 C13 C18 . . . . 26.6(5) ?
C18 C13 C14 C15 . . . . -0.2(5) ?
C11 C13 C14 C15 . . . . 179.2(3) ?
C13 C14 C15 C16 . . . . -0.8(5) ?
C14 C15 C16 C17 . . . . 1.5(5) ?
C15 C16 C17 C18 . . . . -1.0(5) ?
C16 C17 C18 C13 . . . . 0.0(5) ?
C14 C13 C18 C17 . . . . 0.6(5) ?
C11 C13 C18 C17 . . . . -178.7(3) ?
C24 C19 C20 C21 . . . . -0.2(5) ?
C25 C19 C20 C21 . . . . 180.0(3) ?
C19 C20 C21 C22 . . . . 0.3(5) ?
C20 C21 C22 C23 . . . . 0.0(5) ?
C21 C22 C23 C24 . . . . -0.4(5) ?
C22 C23 C24 C19 . . . . 0.4(5) ?
C20 C19 C24 C23 . . . . -0.2(5) ?
C25 C19 C24 C23 . . . . 179.6(3) ?
C20 C19 C25 C30 . . . . -30.1(5) ?
C24 C19 C25 C30 . . . . 150.1(3) ?
C20 C19 C25 C26 . . . . 150.2(3) ?
C24 C19 C25 C26 . . . . -29.6(5) ?
C30 C25 C26 C27 . . . . 1.6(5) ?
C19 C25 C26 C27 . . . . -178.7(3) ?
C25 C26 C27 C28 . . . . -1.2(6) ?
C25 C26 C27 Br1 . . . . 176.9(3) ?
C26 C27 C28 C29 . . . . 0.3(6) ?
Br1 C27 C28 C29 . . . . -177.8(3) ?
C27 C28 C29 C30 . . . . 0.2(5) ?
C27 C28 C29 C31 . . . . 178.2(4) ?
C26 C25 C30 C29 . . . . -1.1(5) ?
C19 C25 C30 C29 . . . . 179.1(3) ?
C28 C29 C30 C25 . . . . 0.3(6) ?
C31 C29 C30 C25 . . . . -177.7(3) ?
C30 C29 C31 C32 . . . . 37.1(5) ?
C28 C29 C31 C32 . . . . -140.9(4) ?
C30 C29 C31 C36 . . . . -143.4(4) ?
C28 C29 C31 C36 . . . . 38.6(5) ?
C36 C31 C32 C33 . . . . -1.7(6) ?
C29 C31 C32 C33 . . . . 177.8(4) ?
C31 C32 C33 C34 . . . . 1.4(6) ?
C32 C33 C34 C35 . . . . -0.5(6) ?
C33 C34 C35 C36 . . . . -0.2(6) ?
C34 C35 C36 C31 . . . . -0.2(6) ?
C32 C31 C36 C35 . . . . 1.1(5) ?
C29 C31 C36 C35 . . . . -178.5(3) ?
